data_1553960
loop_
_publ_author_name
'Roy, Bivas Chandra'
'Debnath, Subhankar'
'Chakrabarti, Kaushik'
'Paul, Bhaskar'
'Maji, Milan'
'Kundu, Sabuj'

_publ_section_title
;
 ortho-Amino group functionalized 2,2&#x2032;-bipyridine based Ru(ii)
 complex catalysed alkylation of secondary alcohols, nitriles and amines
 using alcohols
;
_journal_issue 6
_journal_name_full 'Organic Chemistry Frontiers'
_journal_page_first 1008
_journal_paper_doi 10.1039/C7QO01061C
_journal_volume 5
_journal_year 2018
_chemical_formula_moiety 'C49 H45 N4 O P2 Ru, Cl, 2(C H2 Cl2), H2 O'
_chemical_formula_sum 'C51 H51 Cl5 N4 O2 P2 Ru'
_chemical_formula_weight 1092.21
_space_group_crystal_system monoclinic
_space_group_IT_number 14
_space_group_name_Hall '-P 2ybc'
_space_group_name_H-M_alt 'P 1 21/c 1'
_atom_sites_solution_hydrogens mixed
_atom_sites_solution_primary dual
_audit_creation_date 2017-02-17
_audit_creation_method
;
Olex2 1.2
(compiled 2017.01.04 svn.r3372 for OlexSys, GUI svn.r5292)
;
_audit_update_record
;
2017-08-10 deposited with the CCDC.
2018-01-03 downloaded from the CCDC.
;
_cell_angle_alpha 90
_cell_angle_beta 93.931(5)
_cell_angle_gamma 90
_cell_formula_units_Z 4
_cell_length_a 12.074(3)
_cell_length_b 22.964(6)
_cell_length_c 17.711(5)
_cell_measurement_reflns_used 2057
_cell_measurement_temperature 100
_cell_measurement_theta_max 24.43
_cell_measurement_theta_min 2.17
_cell_volume 4899(2)
_computing_cell_refinement 'SAINT v6.45A (Bruker, 2003)'
_computing_data_reduction 'SAINT v6.45A (Bruker, 2003)'
_computing_molecular_graphics 'Olex2 (Dolomanov et al., 2009)'
_computing_publication_material 'Olex2 (Dolomanov et al., 2009)'
_computing_structure_refinement 'ShelXL (Sheldrick, 2015)'
_computing_structure_solution 'ShelXT (Sheldrick, 2015)'
_diffrn_ambient_temperature 100
_diffrn_measured_fraction_theta_full 0.995
_diffrn_measured_fraction_theta_max 0.994
_diffrn_measurement_device_type 'CCD area detector'
_diffrn_measurement_method 'phi and omega scans'
_diffrn_radiation_monochromator graphite
_diffrn_radiation_type MoK\a
_diffrn_radiation_wavelength 0.71073
_diffrn_reflns_av_R_equivalents 0.1006
_diffrn_reflns_av_unetI/netI 0.1286
_diffrn_reflns_Laue_measured_fraction_full 0.995
_diffrn_reflns_Laue_measured_fraction_max 0.994
_diffrn_reflns_limit_h_max 14
_diffrn_reflns_limit_h_min -13
_diffrn_reflns_limit_k_max 27
_diffrn_reflns_limit_k_min -27
_diffrn_reflns_limit_l_max 21
_diffrn_reflns_limit_l_min -19
_diffrn_reflns_number 25925
_diffrn_reflns_point_group_measured_fraction_full 0.995
_diffrn_reflns_point_group_measured_fraction_max 0.994
_diffrn_reflns_theta_full 25.242
_diffrn_reflns_theta_max 25.500
_diffrn_reflns_theta_min 1.454
_exptl_absorpt_coefficient_mu 0.703
_exptl_absorpt_correction_T_max 1
_exptl_absorpt_correction_T_min 0.642891
_exptl_absorpt_correction_type psi-scan
_exptl_absorpt_process_details
;
SADABS v.2.10 (Bruker,2003) was used for absorption correction.
R(int) was 0.0618 before and 0.0475 after correction.
The Ratio of minimum to maximum transmission is 0.6429.
The \l/2 correction factor is 0.0015.
;
_exptl_crystal_colour yellow
_exptl_crystal_colour_primary yellow
_exptl_crystal_density_diffrn 1.481
_exptl_crystal_description block
_exptl_crystal_F_000 2240
_exptl_crystal_size_max 0.02
_exptl_crystal_size_mid 0.02
_exptl_crystal_size_min 0.02
_refine_diff_density_max 1.950
_refine_diff_density_min -1.598
_refine_diff_density_rms 0.147
_refine_ls_extinction_method none
_refine_ls_goodness_of_fit_ref 1.137
_refine_ls_hydrogen_treatment mixed
_refine_ls_matrix_type full
_refine_ls_number_parameters 595
_refine_ls_number_reflns 9075
_refine_ls_number_restraints 0
_refine_ls_restrained_S_all 1.137
_refine_ls_R_factor_all 0.1545
_refine_ls_R_factor_gt 0.0865
_refine_ls_shift/su_max 0.000
_refine_ls_shift/su_mean 0.000
_refine_ls_structure_factor_coef Fsqd
_refine_ls_weighting_details 'w=1/[\s^2^(Fo^2^)+(0.1000P)^2^] where P=(Fo^2^+2Fc^2^)/3'
_refine_ls_weighting_scheme calc
_refine_ls_wR_factor_gt 0.1957
_refine_ls_wR_factor_ref 0.2339
_reflns_Friedel_coverage 0.000
_reflns_number_gt 5183
_reflns_number_total 9075
_reflns_threshold_expression 'I > 2\s(I)'
_cod_data_source_file c7qo01061c2.cif
_cod_data_source_block complex1a
_cod_database_code 1553960
_shelx_shelxl_version_number 2016/6
_shelx_space_group_comment
;
The symmetry employed for this shelxl refinement is uniquely defined
by the following loop, which should always be used as a source of
symmetry information in preference to the above space-group names.
They are only intended as comments.
;
_olex2_refinement_description
;
1. Fixed Uiso
 At 1.2 times of:
  All C(H) groups, All C(H,H) groups, All N(H) groups
 At 1.5 times of:
  All C(H,H,H) groups, All O(H,H) groups
2.a Free rotating group:
 O2(H2A,H2B)
2.b Secondary CH2 refined with riding coordinates:
 C56(H56A,H56B), C55(H55A,H55B)
2.c Aromatic/amide H refined with riding coordinates:
 N4(H4), N1(H1), C15(H15), C47(H47), C46(H46), C16(H16), C35(H35), C48(H48),
 C22(H22), C49(H49), C43(H43), C23(H23), C32(H32), C19(H19), C42(H42), C9(H9),
 C17(H17), C51(H51), C37(H37), C26(H26), C10(H10), C45(H45), C18(H18), C31(H31),
  C39(H39), C11(H11), C28(H28), C30(H30), C36(H36), C44(H44), C24(H24),
 C29(H29), C3(H3), C40(H40), C50(H50), C5(H5), C25(H25), C4(H4A)
2.d Idealised Me refined as rotating group:
 C13(H13A,H13B,H13C), C1(H1A,H1B,H1C)
;
_olex2_submission_special_instructions 'No special instructions were received'

loop_
_space_group_symop_operation_xyz
'x, y, z'
'-x, y+1/2, -z+1/2'
'-x, -y, -z'
'x, -y-1/2, z-1/2'

loop_
_atom_site_label
_atom_site_type_symbol
_atom_site_fract_x
_atom_site_fract_y
_atom_site_fract_z
_atom_site_U_iso_or_equiv
_atom_site_adp_type
_atom_site_occupancy
_atom_site_site_symmetry_order
_atom_site_calc_flag
_atom_site_refinement_flags_posn
Ru01 Ru 0.54767(5) 0.84477(3) 0.40373(4) 0.0229(2) Uani 1 1 d .
P2 P 0.73877(17) 0.85794(8) 0.43855(13) 0.0240(5) Uani 1 1 d .
P1 P 0.35679(16) 0.83991(9) 0.35955(13) 0.0248(5) Uani 1 1 d .
Cl04 Cl -0.0534(2) 0.45444(11) 0.62648(17) 0.0538(7) Uani 1 1 d .
Cl05 Cl 0.0059(3) 0.33274(14) 0.37962(19) 0.0705(9) Uani 1 1 d .
Cl06 Cl -0.2026(2) 0.34195(13) 0.45131(17) 0.0674(9) Uani 1 1 d .
Cl07 Cl 0.3623(3) 0.42727(16) 0.3744(3) 0.1039(14) Uani 1 1 d .
O1 O 0.5171(5) 0.9728(2) 0.4260(3) 0.0320(14) Uani 1 1 d .
N3 N 0.5149(5) 0.7917(3) 0.5047(4) 0.0289(17) Uani 1 1 d .
N4 N 0.4794(6) 0.8697(3) 0.5834(4) 0.0302(18) Uani 1 1 d .
H4 H 0.503737 0.892514 0.548206 0.036 Uiso 1 1 calc R
N1 N 0.6501(6) 0.7844(3) 0.2551(4) 0.0349(18) Uani 1 1 d .
H1 H 0.624691 0.819651 0.263097 0.042 Uiso 1 1 calc R
N2 N 0.5806(5) 0.7568(3) 0.3692(4) 0.0278(17) Uani 1 1 d .
C20 C 0.2636(6) 0.8530(3) 0.4355(5) 0.0260(19) Uani 1 1 d .
C15 C 0.1907(6) 0.8123(3) 0.4600(5) 0.028(2) Uani 1 1 d .
H15 H 0.185235 0.775121 0.436506 0.033 Uiso 1 1 calc R
C53 C 0.8073(7) 0.9196(3) 0.3949(5) 0.027(2) Uani 1 1 d .
C47 C 0.9136(6) 0.9359(3) 0.4233(5) 0.028(2) Uani 1 1 d .
H47 H 0.945630 0.918271 0.468127 0.034 Uiso 1 1 calc R
C46 C 0.9002(6) 0.7991(4) 0.3589(5) 0.032(2) Uani 1 1 d .
H46 H 0.908435 0.834586 0.332205 0.038 Uiso 1 1 calc R
C41 C 0.8268(6) 0.7968(3) 0.4160(5) 0.027(2) Uani 1 1 d .
C54 C 0.5262(6) 0.9226(4) 0.4210(5) 0.026(2) Uani 1 1 d .
C16 C 0.1247(7) 0.8255(4) 0.5196(5) 0.033(2) Uani 1 1 d .
H16 H 0.075335 0.796964 0.536965 0.039 Uiso 1 1 calc R
C35 C 0.7293(7) 0.9233(3) 0.5694(5) 0.029(2) Uani 1 1 d .
H35 H 0.679945 0.946672 0.538273 0.035 Uiso 1 1 calc R
O2 O 0.1307(6) 0.4570(4) 0.5096(5) 0.076(3) Uani 1 1 d .
H2A H 0.094692 0.466698 0.548507 0.114 Uiso 1 1 d G
H2B H 0.199383 0.449197 0.524248 0.114 Uiso 1 1 d G
C48 C 0.9726(7) 0.9778(3) 0.3863(5) 0.030(2) Uani 1 1 d .
H48 H 1.044674 0.988909 0.406009 0.036 Uiso 1 1 calc R
C33 C 0.3005(6) 0.7730(3) 0.3157(5) 0.026(2) Uani 1 1 d .
C22 C 0.1980(7) 0.9104(3) 0.2811(5) 0.029(2) Uani 1 1 d .
H22 H 0.146755 0.894386 0.313760 0.035 Uiso 1 1 calc R
C49 C 0.9268(7) 1.0034(4) 0.3209(5) 0.032(2) Uani 1 1 d .
H49 H 0.968017 1.031472 0.295109 0.039 Uiso 1 1 calc R
C43 C 0.8729(7) 0.6945(4) 0.4335(6) 0.037(2) Uani 1 1 d .
H43 H 0.863368 0.658982 0.459734 0.045 Uiso 1 1 calc R
C23 C 0.1614(8) 0.9490(4) 0.2245(5) 0.034(2) Uani 1 1 d .
H23 H 0.084553 0.957831 0.217557 0.040 Uiso 1 1 calc R
C32 C 0.3069(7) 0.7208(3) 0.3583(6) 0.034(2) Uani 1 1 d .
H32 H 0.345466 0.720132 0.406929 0.041 Uiso 1 1 calc R
C19 C 0.2684(7) 0.9086(3) 0.4712(5) 0.031(2) Uani 1 1 d .
H19 H 0.318453 0.937246 0.455156 0.037 Uiso 1 1 calc R
C42 C 0.8141(7) 0.7426(3) 0.4518(6) 0.035(2) Uani 1 1 d .
H42 H 0.762906 0.739542 0.489963 0.042 Uiso 1 1 calc R
C7 C 0.5627(6) 0.7152(4) 0.4213(5) 0.030(2) Uani 1 1 d .
C27 C 0.3101(6) 0.8952(3) 0.2900(5) 0.027(2) Uani 1 1 d .
C2 C 0.6254(7) 0.7423(4) 0.3014(5) 0.031(2) Uani 1 1 d .
C9 C 0.4883(7) 0.6939(4) 0.5453(5) 0.036(2) Uani 1 1 d .
H9 H 0.493204 0.653275 0.535959 0.043 Uiso 1 1 calc R
C8 C 0.5199(6) 0.7339(4) 0.4917(5) 0.031(2) Uani 1 1 d .
C17 C 0.1308(6) 0.8796(4) 0.5534(5) 0.030(2) Uani 1 1 d .
H17 H 0.086105 0.888381 0.594001 0.036 Uiso 1 1 calc R
C51 C 0.7618(7) 0.9464(3) 0.3295(5) 0.033(2) Uani 1 1 d .
H51 H 0.689410 0.935986 0.309779 0.040 Uiso 1 1 calc R
C37 C 0.8736(7) 0.8573(4) 0.6603(5) 0.032(2) Uani 1 1 d .
H37 H 0.924371 0.834660 0.691391 0.039 Uiso 1 1 calc R
C12 C 0.4809(6) 0.8112(4) 0.5719(5) 0.031(2) Uani 1 1 d .
C26 C 0.3838(7) 0.9219(4) 0.2424(5) 0.030(2) Uani 1 1 d .
H26 H 0.460768 0.912982 0.247805 0.036 Uiso 1 1 calc R
C10 C 0.4496(7) 0.7140(4) 0.6127(5) 0.039(2) Uani 1 1 d .
H10 H 0.425037 0.687116 0.648790 0.047 Uiso 1 1 calc R
C45 C 0.9611(7) 0.7512(4) 0.3402(6) 0.041(2) Uani 1 1 d .
H45 H 1.013298 0.754216 0.302645 0.050 Uiso 1 1 calc R
C18 C 0.2022(6) 0.9210(4) 0.5279(5) 0.033(2) Uani 1 1 d .
H18 H 0.205006 0.958659 0.550223 0.039 Uiso 1 1 calc R
C38 C 0.7744(6) 0.8738(3) 0.5393(5) 0.026(2) Uani 1 1 d .
C31 C 0.2561(7) 0.6700(3) 0.3284(6) 0.035(2) Uani 1 1 d .
H31 H 0.259386 0.635034 0.356997 0.042 Uiso 1 1 calc R
C39 C 0.8469(6) 0.8400(3) 0.5865(5) 0.0267(19) Uani 1 1 d .
H39 H 0.877692 0.805259 0.567791 0.032 Uiso 1 1 calc R
C11 C 0.4468(6) 0.7728(4) 0.6272(5) 0.031(2) Uani 1 1 d .
H11 H 0.422367 0.787032 0.673547 0.037 Uiso 1 1 calc R
C28 C 0.2456(7) 0.7723(4) 0.2444(5) 0.032(2) Uani 1 1 d .
H28 H 0.240888 0.806893 0.214914 0.038 Uiso 1 1 calc R
C30 C 0.2009(7) 0.6710(4) 0.2569(6) 0.037(2) Uani 1 1 d .
H30 H 0.165844 0.636759 0.236862 0.045 Uiso 1 1 calc R
C36 C 0.8284(7) 0.9063(4) 0.6896(5) 0.034(2) Uani 1 1 d .
H36 H 0.847079 0.917716 0.740430 0.040 Uiso 1 1 calc R
C44 C 0.9457(8) 0.6972(4) 0.3773(6) 0.043(3) Uani 1 1 d .
H44 H 0.985203 0.663537 0.363395 0.052 Uiso 1 1 calc R
C13 C 0.4400(7) 0.8961(4) 0.6500(5) 0.037(2) Uani 1 1 d .
H13A H 0.448626 0.938487 0.647047 0.055 Uiso 1 1 calc GR
H13B H 0.482999 0.881396 0.694895 0.055 Uiso 1 1 calc GR
H13C H 0.361378 0.886561 0.653470 0.055 Uiso 1 1 calc GR
C24 C 0.2349(7) 0.9749(4) 0.1777(5) 0.035(2) Uani 1 1 d .
H24 H 0.209203 1.001608 0.139445 0.042 Uiso 1 1 calc R
C29 C 0.1972(7) 0.7209(4) 0.2157(5) 0.036(2) Uani 1 1 d .
H29 H 0.160902 0.720879 0.166355 0.043 Uiso 1 1 calc R
C3 C 0.6500(8) 0.6834(4) 0.2864(6) 0.043(3) Uani 1 1 d .
H3 H 0.680530 0.672997 0.240192 0.051 Uiso 1 1 calc R
C40 C 0.7543(7) 0.9392(4) 0.6431(5) 0.034(2) Uani 1 1 d .
H40 H 0.720994 0.972979 0.662685 0.041 Uiso 1 1 calc R
C50 C 0.8214(7) 0.9883(4) 0.2929(6) 0.037(2) Uani 1 1 d .
H50 H 0.789377 1.006636 0.248488 0.045 Uiso 1 1 calc R
C5 C 0.5872(8) 0.6557(4) 0.4063(6) 0.046(3) Uani 1 1 d .
H5 H 0.574471 0.626177 0.442278 0.056 Uiso 1 1 calc R
C1 C 0.7175(8) 0.7752(4) 0.1912(6) 0.043(2) Uani 1 1 d .
H1A H 0.677417 0.749998 0.153915 0.065 Uiso 1 1 calc GR
H1B H 0.787623 0.756634 0.208789 0.065 Uiso 1 1 calc GR
H1C H 0.732798 0.812746 0.167747 0.065 Uiso 1 1 calc GR
C25 C 0.3444(8) 0.9611(4) 0.1877(5) 0.036(2) Uani 1 1 d .
H25 H 0.395342 0.978989 0.156320 0.044 Uiso 1 1 calc R
C4 C 0.6300(8) 0.6420(4) 0.3376(6) 0.045(3) Uani 1 1 d .
H4A H 0.645680 0.602488 0.326516 0.054 Uiso 1 1 calc R
C56 C -0.0736(9) 0.3726(5) 0.4424(6) 0.055(3) Uani 1 1 d .
H56A H -0.032842 0.374184 0.492853 0.066 Uiso 1 1 calc R
H56B H -0.083037 0.413012 0.423666 0.066 Uiso 1 1 calc R
Cl01 Cl 0.4180(5) 0.5442(2) 0.4047(8) 0.328(7) Uani 1 1 d .
C55 C 0.3219(11) 0.4911(6) 0.4233(10) 0.102(5) Uani 1 1 d .
H55A H 0.246309 0.503417 0.404799 0.123 Uiso 1 1 calc R
H55B H 0.322532 0.483555 0.478362 0.123 Uiso 1 1 calc R
H H 0.571(7) 0.863(4) 0.322(5) 0.05(3) Uiso 1 1 d .

loop_
_atom_site_aniso_label
_atom_site_aniso_U_11
_atom_site_aniso_U_22
_atom_site_aniso_U_33
_atom_site_aniso_U_23
_atom_site_aniso_U_13
_atom_site_aniso_U_12
Ru01 0.0118(3) 0.0206(3) 0.0366(4) -0.0020(3) 0.0028(3) 0.0008(3)
P2 0.0147(11) 0.0238(11) 0.0335(14) -0.0028(9) 0.0023(9) -0.0005(8)
P1 0.0151(11) 0.0234(10) 0.0362(14) -0.0014(10) 0.0027(9) 0.0003(9)
Cl04 0.0531(17) 0.0448(14) 0.0640(19) -0.0058(13) 0.0070(14) 0.0004(12)
Cl05 0.0614(19) 0.078(2) 0.071(2) -0.0077(17) -0.0066(16) 0.0061(16)
Cl06 0.0619(19) 0.077(2) 0.063(2) 0.0032(16) -0.0017(15) -0.0269(17)
Cl07 0.078(3) 0.079(2) 0.150(4) -0.012(2) -0.022(2) 0.013(2)
O1 0.029(3) 0.024(3) 0.044(4) 0.000(3) 0.007(3) 0.003(3)
N3 0.004(3) 0.027(4) 0.055(5) 0.003(4) 0.000(3) -0.002(3)
N4 0.029(4) 0.022(3) 0.041(5) 0.002(3) 0.010(3) 0.002(3)
N1 0.032(4) 0.034(4) 0.039(5) -0.001(4) 0.008(4) 0.014(3)
N2 0.014(4) 0.026(4) 0.042(5) 0.005(3) -0.007(3) -0.001(3)
C20 0.012(4) 0.024(4) 0.042(6) -0.001(4) 0.003(4) 0.000(3)
C15 0.016(4) 0.029(4) 0.038(6) -0.004(4) -0.002(4) 0.002(4)
C53 0.023(5) 0.027(4) 0.032(5) -0.003(4) 0.006(4) 0.002(4)
C47 0.011(4) 0.028(4) 0.045(6) -0.007(4) -0.001(4) 0.005(3)
C46 0.013(4) 0.029(4) 0.054(6) -0.011(4) 0.001(4) 0.001(4)
C41 0.015(4) 0.027(4) 0.038(6) -0.007(4) -0.003(4) 0.005(3)
C54 0.008(4) 0.036(5) 0.034(6) -0.007(4) 0.006(3) 0.005(3)
C16 0.017(4) 0.036(5) 0.047(6) 0.007(4) 0.010(4) 0.002(4)
C35 0.031(5) 0.025(4) 0.032(5) 0.001(4) -0.001(4) -0.002(4)
O2 0.040(5) 0.082(6) 0.107(8) -0.032(6) 0.006(5) -0.006(5)
C48 0.015(4) 0.030(4) 0.046(6) -0.011(4) 0.011(4) -0.006(4)
C33 0.011(4) 0.024(4) 0.044(6) -0.003(4) 0.007(4) 0.002(3)
C22 0.020(5) 0.031(4) 0.035(6) -0.005(4) -0.002(4) 0.004(4)
C49 0.026(5) 0.026(4) 0.046(6) -0.006(4) 0.009(4) 0.000(4)
C43 0.028(5) 0.035(5) 0.047(7) -0.005(4) -0.010(5) 0.009(4)
C23 0.034(5) 0.029(4) 0.037(6) -0.009(4) -0.003(4) 0.012(4)
C32 0.018(5) 0.029(5) 0.055(7) -0.007(4) 0.003(4) -0.004(4)
C19 0.018(4) 0.026(4) 0.049(6) -0.008(4) 0.009(4) 0.002(4)
C42 0.020(5) 0.031(5) 0.055(7) 0.003(4) -0.001(4) 0.010(4)
C7 0.014(4) 0.028(4) 0.047(6) -0.005(4) -0.002(4) 0.003(3)
C27 0.016(4) 0.022(4) 0.042(6) -0.005(4) -0.002(4) 0.003(3)
C2 0.016(4) 0.040(5) 0.037(6) -0.015(4) 0.004(4) 0.003(4)
C9 0.031(5) 0.032(5) 0.043(6) 0.007(4) -0.007(4) 0.001(4)
C8 0.014(4) 0.030(5) 0.048(6) -0.004(4) -0.009(4) -0.001(4)
C17 0.011(4) 0.044(5) 0.035(6) -0.005(4) 0.006(4) 0.006(4)
C51 0.021(5) 0.031(5) 0.048(6) 0.008(4) 0.006(4) -0.001(4)
C37 0.016(4) 0.043(5) 0.037(6) 0.000(4) 0.001(4) 0.000(4)
C12 0.011(4) 0.042(5) 0.040(6) 0.009(4) -0.001(4) -0.001(4)
C26 0.020(5) 0.036(5) 0.035(6) -0.001(4) 0.000(4) 0.002(4)
C10 0.029(5) 0.042(5) 0.044(7) 0.023(5) -0.006(5) -0.005(4)
C45 0.020(5) 0.056(6) 0.048(7) -0.015(5) -0.001(4) 0.011(4)
C18 0.014(4) 0.034(5) 0.051(6) -0.001(4) 0.004(4) 0.004(4)
C38 0.014(4) 0.023(4) 0.043(6) 0.003(4) 0.008(4) -0.001(3)
C31 0.031(5) 0.018(4) 0.057(7) 0.000(4) 0.009(5) 0.007(4)
C39 0.015(4) 0.026(4) 0.039(5) -0.001(4) 0.002(4) 0.002(3)
C11 0.016(4) 0.034(5) 0.043(6) 0.014(4) 0.002(4) -0.003(4)
C28 0.026(5) 0.032(5) 0.037(6) 0.000(4) 0.005(4) -0.002(4)
C30 0.031(5) 0.025(5) 0.057(7) -0.012(4) 0.014(5) -0.010(4)
C36 0.019(5) 0.045(5) 0.038(6) -0.002(5) 0.005(4) -0.015(4)
C44 0.027(5) 0.041(6) 0.060(7) -0.018(5) -0.015(5) 0.009(4)
C13 0.038(6) 0.037(5) 0.035(6) 0.000(4) 0.003(4) 0.000(4)
C24 0.030(5) 0.027(4) 0.047(6) -0.001(4) -0.007(4) 0.007(4)
C29 0.035(5) 0.034(5) 0.039(6) -0.009(4) -0.001(4) -0.001(4)
C3 0.036(6) 0.033(5) 0.061(7) -0.010(5) 0.016(5) 0.002(4)
C40 0.028(5) 0.030(5) 0.044(6) -0.004(4) 0.005(4) 0.000(4)
C50 0.028(5) 0.036(5) 0.047(6) -0.003(5) 0.000(4) 0.000(4)
C5 0.035(5) 0.038(5) 0.067(8) 0.003(5) 0.005(5) 0.003(5)
C1 0.037(6) 0.050(6) 0.043(6) -0.011(5) 0.012(5) 0.010(5)
C25 0.035(5) 0.035(5) 0.040(6) 0.003(4) 0.003(4) -0.007(4)
C4 0.039(6) 0.028(5) 0.069(8) -0.013(5) 0.012(5) 0.011(4)
C56 0.052(7) 0.057(7) 0.055(8) -0.002(6) -0.003(6) 0.003(6)
Cl01 0.110(5) 0.092(4) 0.80(2) 0.048(7) 0.186(9) 0.019(3)
C55 0.050(8) 0.099(11) 0.158(16) 0.011(11) 0.013(9) -0.005(8)

loop_
_atom_type_symbol
_atom_type_description
_atom_type_scat_dispersion_real
_atom_type_scat_dispersion_imag
_atom_type_scat_source
C C 0.0033 0.0016 'International Tables Vol C Tables 4.2.6.8 and 6.1.1.4'
H H 0.0000 0.0000 'International Tables Vol C Tables 4.2.6.8 and 6.1.1.4'
N N 0.0061 0.0033 'International Tables Vol C Tables 4.2.6.8 and 6.1.1.4'
O O 0.0106 0.0060 'International Tables Vol C Tables 4.2.6.8 and 6.1.1.4'
Cl Cl 0.1484 0.1585 'International Tables Vol C Tables 4.2.6.8 and 6.1.1.4'
P P 0.1023 0.0942 'International Tables Vol C Tables 4.2.6.8 and 6.1.1.4'
Ru Ru -1.2594 0.8363 'International Tables Vol C Tables 4.2.6.8 and 6.1.1.4'

loop_
_geom_angle_atom_site_label_1
_geom_angle_atom_site_label_2
_geom_angle_atom_site_label_3
_geom_angle
P2 Ru01 P1 173.92(8)
P2 Ru01 H 89(3)
P1 Ru01 H 86(3)
N3 Ru01 P2 94.84(17)
N3 Ru01 P1 90.99(17)
N3 Ru01 H 162(3)
N2 Ru01 P2 89.90(17)
N2 Ru01 P1 93.20(18)
N2 Ru01 N3 76.2(3)
N2 Ru01 H 86(3)
C54 Ru01 P2 88.7(2)
C54 Ru01 P1 87.5(2)
C54 Ru01 N3 111.4(3)
C54 Ru01 N2 172.4(3)
C54 Ru01 H 86(3)
C53 P2 Ru01 116.6(3)
C53 P2 C38 100.0(4)
C41 P2 Ru01 114.7(3)
C41 P2 C53 102.4(4)
C41 P2 C38 105.3(4)
C38 P2 Ru01 115.9(3)
C20 P1 Ru01 112.3(3)
C33 P1 Ru01 120.0(3)
C33 P1 C20 102.7(4)
C27 P1 Ru01 115.7(3)
C27 P1 C20 101.7(4)
C27 P1 C33 102.1(4)
C8 N3 Ru01 112.9(6)
C8 N3 C12 119.5(7)
C12 N3 Ru01 127.2(5)
C12 N4 H4 118.3
C12 N4 C13 123.3(7)
C13 N4 H4 118.3
C2 N1 H1 118.6
C2 N1 C1 122.7(7)
C1 N1 H1 118.6
C7 N2 Ru01 115.2(6)
C7 N2 C2 120.6(7)
C2 N2 Ru01 124.0(6)
C15 C20 P1 123.9(6)
C15 C20 C19 118.4(8)
C19 C20 P1 117.6(6)
C20 C15 H15 119.9
C20 C15 C16 120.1(8)
C16 C15 H15 119.9
C47 C53 P2 119.0(7)
C51 C53 P2 121.9(6)
C51 C53 C47 118.8(8)
C53 C47 H47 119.8
C48 C47 C53 120.3(8)
C48 C47 H47 119.8
C41 C46 H46 119.3
C45 C46 H46 119.3
C45 C46 C41 121.4(9)
C46 C41 P2 122.6(6)
C46 C41 C42 117.2(7)
C42 C41 P2 119.9(6)
O1 C54 Ru01 173.9(7)
C15 C16 H16 119.8
C17 C16 C15 120.4(8)
C17 C16 H16 119.8
C38 C35 H35 119.3
C40 C35 H35 119.3
C40 C35 C38 121.3(8)
H2A O2 H2B 109.5
C47 C48 H48 119.9
C49 C48 C47 120.1(8)
C49 C48 H48 119.9
C32 C33 P1 118.6(7)
C28 C33 P1 122.4(6)
C28 C33 C32 118.8(8)
C23 C22 H22 120.0
C23 C22 C27 120.0(8)
C27 C22 H22 120.0
C48 C49 H49 119.9
C50 C49 C48 120.1(8)
C50 C49 H49 119.9
C42 C43 H43 119.9
C42 C43 C44 120.3(9)
C44 C43 H43 119.9
C22 C23 H23 119.3
C22 C23 C24 121.4(8)
C24 C23 H23 119.3
C33 C32 H32 120.2
C31 C32 C33 119.6(9)
C31 C32 H32 120.2
C20 C19 H19 119.7
C18 C19 C20 120.7(8)
C18 C19 H19 119.7
C41 C42 H42 118.9
C43 C42 C41 122.3(9)
C43 C42 H42 118.9
N2 C7 C8 117.5(7)
N2 C7 C5 120.2(8)
C5 C7 C8 122.3(8)
C22 C27 P1 120.1(6)
C22 C27 C26 118.1(8)
C26 C27 P1 121.8(6)
N1 C2 N2 118.7(7)
N1 C2 C3 121.8(8)
N2 C2 C3 119.3(8)
C8 C9 H9 120.3
C10 C9 H9 120.3
C10 C9 C8 119.4(8)
N3 C8 C7 117.5(8)
N3 C8 C9 120.9(8)
C9 C8 C7 121.6(8)
C16 C17 H17 120.2
C16 C17 C18 119.7(8)
C18 C17 H17 120.2
C53 C51 H51 119.7
C50 C51 C53 120.6(8)
C50 C51 H51 119.7
C39 C37 H37 119.3
C36 C37 H37 119.3
C36 C37 C39 121.4(9)
N3 C12 C11 121.7(8)
N4 C12 N3 117.6(7)
N4 C12 C11 120.7(8)
C27 C26 H26 119.9
C25 C26 C27 120.1(8)
C25 C26 H26 119.9
C9 C10 H10 120.0
C11 C10 C9 120.0(8)
C11 C10 H10 120.0
C46 C45 H45 120.1
C46 C45 C44 119.9(9)
C44 C45 H45 120.1
C19 C18 C17 120.7(8)
C19 C18 H18 119.7
C17 C18 H18 119.7
C35 C38 P2 117.6(7)
C35 C38 C39 118.1(8)
C39 C38 P2 124.3(6)
C32 C31 H31 120.0
C30 C31 C32 120.1(8)
C30 C31 H31 120.0
C37 C39 C38 120.0(8)
C37 C39 H39 120.0
C38 C39 H39 120.0
C12 C11 H11 120.8
C10 C11 C12 118.4(9)
C10 C11 H11 120.8
C33 C28 H28 119.9
C33 C28 C29 120.2(8)
C29 C28 H28 119.9
C31 C30 H30 120.0
C29 C30 C31 119.9(8)
C29 C30 H30 120.0
C37 C36 H36 120.7
C37 C36 C40 118.6(9)
C40 C36 H36 120.7
C43 C44 C45 119.0(8)
C43 C44 H44 120.5
C45 C44 H44 120.5
N4 C13 H13A 109.5
N4 C13 H13B 109.5
N4 C13 H13C 109.5
H13A C13 H13B 109.5
H13A C13 H13C 109.5
H13B C13 H13C 109.5
C23 C24 H24 120.7
C25 C24 C23 118.5(8)
C25 C24 H24 120.7
C28 C29 H29 119.3
C30 C29 C28 121.3(9)
C30 C29 H29 119.3
C2 C3 H3 120.0
C4 C3 C2 119.9(9)
C4 C3 H3 120.0
C35 C40 C36 120.5(8)
C35 C40 H40 119.7
C36 C40 H40 119.7
C49 C50 C51 120.1(9)
C49 C50 H50 120.0
C51 C50 H50 120.0
C7 C5 H5 120.9
C4 C5 C7 118.2(9)
C4 C5 H5 120.9
N1 C1 H1A 109.5
N1 C1 H1B 109.5
N1 C1 H1C 109.5
H1A C1 H1B 109.5
H1A C1 H1C 109.5
H1B C1 H1C 109.5
C26 C25 H25 119.1
C24 C25 C26 121.9(9)
C24 C25 H25 119.1
C3 C4 C5 121.6(9)
C3 C4 H4A 119.2
C5 C4 H4A 119.2
Cl05 C56 H56A 109.2
Cl05 C56 H56B 109.2
Cl06 C56 Cl05 112.2(6)
Cl06 C56 H56A 109.2
Cl06 C56 H56B 109.2
H56A C56 H56B 107.9
Cl07 C55 H55A 110.5
Cl07 C55 H55B 110.5
Cl01 C55 Cl07 106.1(8)
Cl01 C55 H55A 110.5
Cl01 C55 H55B 110.5
H55A C55 H55B 108.7

loop_
_geom_bond_atom_site_label_1
_geom_bond_atom_site_label_2
_geom_bond_distance
Ru01 P2 2.367(2)
Ru01 P1 2.385(2)
Ru01 N3 2.223(7)
Ru01 N2 2.156(7)
Ru01 C54 1.835(8)
Ru01 H 1.55(8)
P2 C53 1.837(8)
P2 C41 1.823(8)
P2 C38 1.844(9)
P1 C20 1.836(8)
P1 C33 1.832(8)
P1 C27 1.831(9)
Cl05 C56 1.773(11)
Cl06 C56 1.726(11)
Cl07 C55 1.787(15)
O1 C54 1.161(9)
N3 C8 1.349(10)
N3 C12 1.360(11)
N4 H4 0.8800
N4 C12 1.360(11)
N4 C13 1.437(10)
N1 H1 0.8800
N1 C2 1.315(11)
N1 C1 1.454(10)
N2 C7 1.355(10)
N2 C2 1.391(10)
C20 C15 1.375(11)
C20 C19 1.425(11)
C15 H15 0.9500
C15 C16 1.399(11)
C53 C47 1.398(11)
C53 C51 1.390(12)
C47 H47 0.9500
C47 C48 1.388(11)
C46 H46 0.9500
C46 C41 1.390(11)
C46 C45 1.377(11)
C41 C42 1.408(11)
C16 H16 0.9500
C16 C17 1.380(12)
C35 H35 0.9500
C35 C38 1.382(11)
C35 C40 1.369(12)
O2 H2A 0.8691
O2 H2B 0.8702
C48 H48 0.9500
C48 C49 1.380(12)
C33 C32 1.415(12)
C33 C28 1.386(12)
C22 H22 0.9500
C22 C23 1.386(12)
C22 C27 1.397(11)
C49 H49 0.9500
C49 C50 1.378(12)
C43 H43 0.9500
C43 C42 1.364(11)
C43 C44 1.375(13)
C23 H23 0.9500
C23 C24 1.389(12)
C32 H32 0.9500
C32 C31 1.405(11)
C19 H19 0.9500
C19 C18 1.355(11)
C42 H42 0.9500
C7 C8 1.447(12)
C7 C5 1.428(12)
C27 C26 1.408(11)
C2 C3 1.415(12)
C9 H9 0.9500
C9 C8 1.393(12)
C9 C10 1.390(13)
C17 H17 0.9500
C17 C18 1.381(11)
C51 H51 0.9500
C51 C50 1.389(12)
C37 H37 0.9500
C37 C39 1.383(12)
C37 C36 1.368(12)
C12 C11 1.400(11)
C26 H26 0.9500
C26 C25 1.382(12)
C10 H10 0.9500
C10 C11 1.375(12)
C45 H45 0.9500
C45 C44 1.420(13)
C18 H18 0.9500
C38 C39 1.402(11)
C31 H31 0.9500
C31 C30 1.390(13)
C39 H39 0.9500
C11 H11 0.9500
C28 H28 0.9500
C28 C29 1.397(11)
C30 H30 0.9500
C30 C29 1.358(12)
C36 H36 0.9500
C36 C40 1.396(12)
C44 H44 0.9500
C13 H13A 0.9800
C13 H13B 0.9800
C13 H13C 0.9800
C24 H24 0.9500
C24 C25 1.359(12)
C29 H29 0.9500
C3 H3 0.9500
C3 C4 1.347(13)
C40 H40 0.9500
C50 H50 0.9500
C5 H5 0.9500
C5 C4 1.390(13)
C1 H1A 0.9800
C1 H1B 0.9800
C1 H1C 0.9800
C25 H25 0.9500
C4 H4A 0.9500
C56 H56A 0.9900
C56 H56B 0.9900
Cl01 C55 1.730(14)
C55 H55A 0.9900
C55 H55B 0.9900

loop_
_geom_torsion_atom_site_label_1
_geom_torsion_atom_site_label_2
_geom_torsion_atom_site_label_3
_geom_torsion_atom_site_label_4
_geom_torsion
Ru01 P2 C53 C47 168.4(5)
Ru01 P2 C53 C51 -18.6(8)
Ru01 P2 C41 C46 109.0(7)
Ru01 P2 C41 C42 -64.6(8)
Ru01 P2 C38 C35 -59.9(7)
Ru01 P2 C38 C39 122.2(6)
Ru01 P1 C20 C15 -116.4(7)
Ru01 P1 C20 C19 63.0(7)
Ru01 P1 C33 C32 58.9(7)
Ru01 P1 C33 C28 -125.3(6)
Ru01 P1 C27 C22 -156.6(6)
Ru01 P1 C27 C26 25.9(8)
Ru01 N3 C8 C7 10.1(9)
Ru01 N3 C8 C9 -172.0(6)
Ru01 N3 C12 N4 -8.9(11)
Ru01 N3 C12 C11 170.1(6)
Ru01 N2 C7 C8 2.4(9)
Ru01 N2 C7 C5 -176.7(6)
Ru01 N2 C2 N1 0.3(11)
Ru01 N2 C2 C3 176.2(6)
P2 C53 C47 C48 172.6(6)
P2 C53 C51 C50 -172.5(6)
P2 C41 C42 C43 175.8(7)
P2 C38 C39 C37 176.2(6)
P1 C20 C15 C16 178.4(6)
P1 C20 C19 C18 -179.7(7)
P1 C33 C32 C31 174.7(6)
P1 C33 C28 C29 -175.4(6)
P1 C27 C26 C25 176.4(7)
N3 C12 C11 C10 0.8(12)
N4 C12 C11 C10 179.8(8)
N1 C2 C3 C4 175.6(9)
N2 C7 C8 N3 -8.7(11)
N2 C7 C8 C9 173.4(8)
N2 C7 C5 C4 0.4(13)
N2 C2 C3 C4 -0.1(14)
C20 P1 C33 C32 -66.4(7)
C20 P1 C33 C28 109.4(7)
C20 P1 C27 C22 -34.6(7)
C20 P1 C27 C26 147.9(7)
C20 C15 C16 C17 1.0(13)
C20 C19 C18 C17 1.6(13)
C15 C20 C19 C18 -0.3(13)
C15 C16 C17 C18 0.3(13)
C53 P2 C41 C46 -18.3(8)
C53 P2 C41 C42 168.1(7)
C53 P2 C38 C35 66.3(7)
C53 P2 C38 C39 -111.5(7)
C53 C47 C48 C49 -0.3(12)
C53 C51 C50 C49 0.5(13)
C47 C53 C51 C50 0.5(12)
C47 C48 C49 C50 1.3(12)
C46 C41 C42 C43 1.8(13)
C46 C45 C44 C43 -2.5(14)
C41 P2 C53 C47 -65.6(7)
C41 P2 C53 C51 107.4(7)
C41 P2 C38 C35 172.3(6)
C41 P2 C38 C39 -5.6(8)
C41 C46 C45 C44 2.9(14)
C16 C17 C18 C19 -1.6(13)
C35 C38 C39 C37 -1.6(11)
C48 C49 C50 C51 -1.4(13)
C33 P1 C20 C15 13.8(8)
C33 P1 C20 C19 -166.7(7)
C33 P1 C27 C22 71.2(7)
C33 P1 C27 C26 -106.3(7)
C33 C32 C31 C30 0.8(12)
C33 C28 C29 C30 1.1(13)
C22 C23 C24 C25 0.8(13)
C22 C27 C26 C25 -1.2(12)
C23 C22 C27 P1 -175.0(6)
C23 C22 C27 C26 2.6(12)
C23 C24 C25 C26 0.7(13)
C32 C33 C28 C29 0.4(12)
C32 C31 C30 C29 0.7(13)
C19 C20 C15 C16 -1.1(12)
C42 C43 C44 C45 1.8(14)
C7 N2 C2 N1 -174.5(8)
C7 N2 C2 C3 1.4(12)
C7 C5 C4 C3 0.9(15)
C27 P1 C20 C15 119.3(8)
C27 P1 C20 C19 -61.3(7)
C27 P1 C33 C32 -171.5(6)
C27 P1 C33 C28 4.3(8)
C27 C22 C23 C24 -2.5(13)
C27 C26 C25 C24 -0.5(14)
C2 N2 C7 C8 177.7(7)
C2 N2 C7 C5 -1.5(12)
C2 C3 C4 C5 -1.1(15)
C9 C10 C11 C12 1.6(13)
C8 N3 C12 N4 178.6(7)
C8 N3 C12 C11 -2.4(12)
C8 C7 C5 C4 -178.8(8)
C8 C9 C10 C11 -2.5(13)
C51 C53 C47 C48 -0.6(12)
C37 C36 C40 C35 -1.3(12)
C12 N3 C8 C7 -176.5(7)
C12 N3 C8 C9 1.4(12)
C10 C9 C8 N3 1.0(13)
C10 C9 C8 C7 178.8(8)
C45 C46 C41 P2 -176.3(7)
C45 C46 C41 C42 -2.5(13)
C38 P2 C53 C47 42.7(7)
C38 P2 C53 C51 -144.4(7)
C38 P2 C41 C46 -122.5(7)
C38 P2 C41 C42 63.9(8)
C38 C35 C40 C36 1.4(13)
C31 C30 C29 C28 -1.6(13)
C39 C37 C36 C40 -0.3(12)
C28 C33 C32 C31 -1.3(12)
C36 C37 C39 C38 1.7(12)
C44 C43 C42 C41 -1.5(14)
C13 N4 C12 N3 176.7(7)
C13 N4 C12 C11 -2.3(13)
C40 C35 C38 P2 -177.9(6)
C40 C35 C38 C39 0.1(12)
C5 C7 C8 N3 170.5(8)
C5 C7 C8 C9 -7.4(13)
C1 N1 C2 N2 166.9(8)
C1 N1 C2 C3 -8.8(13)
